data_1513602
loop_
_publ_author_name
'L\'azaro, Guillermo'
'Fern\'andez-Alvarez, Francisco J.'
'Iglesias, Manuel'
'Horna, Cristina'
'Vispe, Eugenio'
'Sancho, Rodrigo'
'Lahoz, Fernando J.'
'Iglesias, Marta'
'P\'erez-Torrente, Jes\'us J.'
'Oro, Luis A.'

_publ_section_title
;
 Heterogeneous catalysts based on supported Rh--NHC complexes: synthesis
 of high molecular weight poly(silyl ether)s by catalytic hydrosilylation
;
_journal_issue 1
_journal_name_full 'Catalysis Science &amp; Technology'
_journal_page_first 62
_journal_paper_doi 10.1039/c3cy00598d
_journal_volume 4
_journal_year 2014
_chemical_formula_moiety 'C35 H58 Cl N2 O3 Rh Si, 0.5(C6 H14)'
_chemical_formula_sum 'C38 H65 Cl N2 O3 Rh Si'
_chemical_formula_weight 764.37
_chemical_name_systematic
; 
 ? 
;
_space_group_IT_number 2
_symmetry_cell_setting triclinic
_symmetry_space_group_name_Hall '-P 1'
_symmetry_space_group_name_H-M 'P -1'
_atom_sites_solution_hydrogens geom
_atom_sites_solution_primary direct
_atom_sites_solution_secondary difmap
_audit_creation_method SHELXL-97
_cell_angle_alpha 73.082(2)
_cell_angle_beta 87.303(2)
_cell_angle_gamma 89.419(2)
_cell_formula_units_Z 2
_cell_length_a 10.2529(12)
_cell_length_b 12.6020(15)
_cell_length_c 16.390(2)
_cell_measurement_reflns_used 231
_cell_measurement_temperature 100(2)
_cell_measurement_theta_max 26.445
_cell_measurement_theta_min 2.334
_cell_volume 2023.8(4)
_computing_cell_refinement 'SAINT+ in APEX2 v. 2008.4 (Bruker AXS, 2008)'
_computing_data_collection 'SMART in APEX2 v. 2008.4 (Bruker AXS, 2008)'
_computing_data_reduction 'SAINT+ in APEX2 v. 2008.4 (Bruker AXS, 2008)'
_computing_molecular_graphics 'XP program, SHELXTL v6.12, Bruker2000'
_computing_publication_material ENCIFER
_computing_structure_refinement 'SHELXL-97 (Sheldrick, 2008)'
_computing_structure_solution 'SHELXS-97 (Sheldrick, 1990)'
_diffrn_ambient_temperature 100(2)
_diffrn_detector_area_resol_mean 8.26
_diffrn_measured_fraction_theta_full 0.981
_diffrn_measured_fraction_theta_max 0.875
_diffrn_measurement_device_type 'Bruker APEX DUO system'
_diffrn_measurement_method '\w rotations with narrow frames'
_diffrn_radiation_monochromator graphite
_diffrn_radiation_source 'fine-focus sealed tube'
_diffrn_radiation_type MoK\a
_diffrn_radiation_wavelength 0.71073
_diffrn_reflns_av_R_equivalents 0.0440
_diffrn_reflns_av_sigmaI/netI 0.0752
_diffrn_reflns_limit_h_max 14
_diffrn_reflns_limit_h_min -13
_diffrn_reflns_limit_k_max 17
_diffrn_reflns_limit_k_min -16
_diffrn_reflns_limit_l_max 23
_diffrn_reflns_limit_l_min -21
_diffrn_reflns_number 19266
_diffrn_reflns_theta_full 26.00
_diffrn_reflns_theta_max 30.49
_diffrn_reflns_theta_min 1.69
_exptl_absorpt_coefficient_mu 0.553
_exptl_absorpt_correction_T_max 0.9255
_exptl_absorpt_correction_T_min 0.6753
_exptl_absorpt_correction_type multi-scan
_exptl_absorpt_process_details
; 
 Multi-scan correction included in APEX2 package (Bruker AXS, 2008)
;
_exptl_crystal_colour YELLOW
_exptl_crystal_density_diffrn 1.254
_exptl_crystal_density_method 'not measured'
_exptl_crystal_description NEEDLE
_exptl_crystal_F_000 814
_exptl_crystal_size_max 0.211
_exptl_crystal_size_mid 0.211
_exptl_crystal_size_min 0.141
_refine_diff_density_max 1.706
_refine_diff_density_min -1.230
_refine_diff_density_rms 0.115
_refine_ls_extinction_method none
_refine_ls_goodness_of_fit_ref 1.008
_refine_ls_hydrogen_treatment constr
_refine_ls_matrix_type full
_refine_ls_number_parameters 442
_refine_ls_number_reflns 10794
_refine_ls_number_restraints 7
_refine_ls_restrained_S_all 1.012
_refine_ls_R_factor_all 0.0772
_refine_ls_R_factor_gt 0.0545
_refine_ls_shift/su_max 0.001
_refine_ls_shift/su_mean 0.000
_refine_ls_structure_factor_coef Fsqd
_refine_ls_weighting_details 'calc w=1/[\s^2^(Fo^2^)+(0.0827P)^2^+0.0000P] where P=(Fo^2^+2Fc^2^)/3'
_refine_ls_weighting_scheme calc
_refine_ls_wR_factor_gt 0.1325
_refine_ls_wR_factor_ref 0.1460
_reflns_number_gt 8226
_reflns_number_total 10794
_reflns_threshold_expression >2sigma(I)
_cod_data_source_file c3cy00598d.txt
_cod_data_source_block compnd_2a
_cod_depositor_comments
;
The following automatic conversions were performed:

'_symmetry_cell_setting' value 'Triclinic' changed to 'triclinic'
according to
/usr/data/users/saulius/automatic-downloads/current/RSC/lib/dictionaries/cif_core.dic
dictionary named 'cif_core.dic' version 2.4.2 from
2011-04-26.

'_exptl_absorpt_correction_type' value 'MULTI-SCAN'
changed to 'multi-scan' according to
/usr/data/users/saulius/automatic-downloads/current/RSC/lib/dictionaries/cif_core.dic
dictionary named 'cif_core.dic' version 2.4.2 from 2011-04-26.

Automatic conversion script
Id: cif_fix_values 2281 2013-09-26 08:29:07Z andrius 
;
_cod_original_sg_symbol_H-M P-1
_cod_database_code 1513602

loop_
_symmetry_equiv_pos_as_xyz
'x, y, z'
'-x, -y, -z'

loop_
_atom_site_label
_atom_site_type_symbol
_atom_site_fract_x
_atom_site_fract_y
_atom_site_fract_z
_atom_site_U_iso_or_equiv
_atom_site_adp_type
_atom_site_occupancy
_atom_site_symmetry_multiplicity
_atom_site_calc_flag
_atom_site_refinement_flags
_atom_site_disorder_assembly
_atom_site_disorder_group
Rh1 Rh 0.80683(2) 0.82079(2) 0.621257(16) 0.02130(8) Uani 1 1 d . . .
Si Si 0.76983(10) 0.95940(9) 0.20419(7) 0.0333(2) Uani 1 1 d D . .
Cl1 Cl 0.70531(8) 0.98391(6) 0.64073(5) 0.02789(17) Uani 1 1 d . . .
O1A O 0.8421(3) 0.8420(3) 0.2163(2) 0.0406(9) Uani 0.839(5) 1 d PD A 1
C27 C 0.9371(5) 0.8010(5) 0.2765(3) 0.0602(13) Uani 1 1 d . A 1
H27 H 0.9177 0.8331 0.3248 0.072 Uiso 0.839(5) 1 calc PR A 1
O2A O 0.6505(3) 0.9574(2) 0.13926(19) 0.0353(8) Uani 0.839(5) 1 d PD A 2
C30 C 0.5650(4) 0.8692(4) 0.1458(3) 0.0432(9) Uani 1 1 d . A 2
H30 H 0.5908 0.8059 0.1951 0.052 Uiso 0.839(5) 1 calc PR A 2
O3A O 0.8596(5) 1.0645(3) 0.1534(3) 0.0343(10) Uani 0.839(5) 1 d PD A 3
C33 C 0.9094(4) 1.0866(4) 0.0671(3) 0.0443(10) Uani 1 1 d . A 3
H33 H 0.9118 1.0158 0.0512 0.053 Uiso 0.839(5) 1 calc PR A 3
O1B O 0.8940(13) 0.8858(13) 0.2541(10) 0.040(5) Uiso 0.161(5) 1 d PD A .
O2B O 0.6885(12) 0.8717(10) 0.1780(8) 0.024(3) Uiso 0.161(5) 1 d PD A .
O3B O 0.825(2) 1.0787(13) 0.1465(15) 0.024(6) Uiso 0.161(5) 1 d PD A .
N1 N 0.5601(2) 0.8307(2) 0.52416(17) 0.0226(5) Uani 1 1 d . . .
N2 N 0.5446(3) 0.6960(2) 0.63949(17) 0.0237(5) Uani 1 1 d . . .
C1 C 0.8933(3) 0.6629(3) 0.6420(2) 0.0301(7) Uani 1 1 d . . .
H1 H 0.8100 0.6334 0.6645 0.036 Uiso 1 1 calc R . .
C2 C 0.9065(3) 0.7217(3) 0.5552(2) 0.0304(7) Uani 1 1 d . . .
H2 H 0.8321 0.7257 0.5220 0.036 Uiso 1 1 calc R . .
C3 C 1.0288(4) 0.7790(3) 0.5104(3) 0.0389(9) Uani 1 1 d . . .
H3A H 1.0066 0.8292 0.4541 0.047 Uiso 1 1 calc R . .
H3B H 1.0901 0.7225 0.5001 0.047 Uiso 1 1 calc R . .
C4 C 1.0981(4) 0.8466(3) 0.5599(3) 0.0389(9) Uani 1 1 d . . .
H4A H 1.1600 0.7982 0.5984 0.047 Uiso 1 1 calc R . .
H4B H 1.1488 0.9074 0.5192 0.047 Uiso 1 1 calc R . .
C5 C 1.0027(3) 0.8949(3) 0.6115(2) 0.0305(7) Uani 1 1 d . . .
H5 H 0.9634 0.9639 0.5839 0.037 Uiso 1 1 calc R . .
C6 C 0.9685(3) 0.8454(3) 0.6964(2) 0.0316(8) Uani 1 1 d . . .
H6 H 0.9120 0.8852 0.7245 0.038 Uiso 1 1 calc R . .
C7 C 1.0143(4) 0.7325(3) 0.7482(3) 0.0426(9) Uani 1 1 d . . .
H7A H 0.9608 0.7088 0.8023 0.051 Uiso 1 1 calc R . .
H7B H 1.1060 0.7387 0.7627 0.051 Uiso 1 1 calc R . .
C8 C 1.0059(4) 0.6438(3) 0.7022(2) 0.0375(9) Uani 1 1 d . . .
H8A H 0.9947 0.5703 0.7451 0.045 Uiso 1 1 calc R . .
H8B H 1.0889 0.6427 0.6691 0.045 Uiso 1 1 calc R . .
C9 C 0.6283(3) 0.7749(2) 0.5921(2) 0.0213(6) Uani 1 1 d . . .
C10 C 0.4243(3) 0.7047(3) 0.6022(2) 0.0280(7) Uani 1 1 d . . .
H10 H 0.3494 0.6599 0.6241 0.034 Uiso 1 1 calc R . .
C11 C 0.4344(3) 0.7887(3) 0.5292(2) 0.0253(6) Uani 1 1 d . . .
H11 H 0.3686 0.8141 0.4892 0.030 Uiso 1 1 calc R . .
C12 C 0.5760(3) 0.6080(3) 0.7147(2) 0.0270(7) Uani 1 1 d . . .
C13 C 0.5825(3) 0.6309(3) 0.7925(2) 0.0304(7) Uani 1 1 d . . .
C14 C 0.5494(4) 0.7412(3) 0.8050(2) 0.0363(8) Uani 1 1 d . . .
H14 H 0.5432 0.7960 0.7473 0.044 Uiso 1 1 calc R . .
C15 C 0.6539(5) 0.7829(4) 0.8521(3) 0.0517(12) Uani 1 1 d . . .
H15A H 0.6554 0.7349 0.9110 0.078 Uiso 1 1 calc R . .
H15B H 0.6337 0.8590 0.8522 0.078 Uiso 1 1 calc R . .
H15C H 0.7395 0.7814 0.8232 0.078 Uiso 1 1 calc R . .
C16 C 0.4164(5) 0.7376(5) 0.8530(4) 0.0715(16) Uani 1 1 d . . .
H16A H 0.3474 0.7235 0.8180 0.107 Uiso 1 1 calc R . .
H16B H 0.4005 0.8088 0.8645 0.107 Uiso 1 1 calc R . .
H16C H 0.4164 0.6782 0.9071 0.107 Uiso 1 1 calc R . .
C17 C 0.6179(4) 0.5439(3) 0.8622(3) 0.0406(9) Uani 1 1 d . . .
H17 H 0.6226 0.5564 0.9165 0.049 Uiso 1 1 calc R . .
C18 C 0.6465(5) 0.4399(3) 0.8540(3) 0.0471(11) Uani 1 1 d . . .
H18 H 0.6725 0.3823 0.9021 0.057 Uiso 1 1 calc R . .
C19 C 0.6375(4) 0.4198(3) 0.7764(3) 0.0440(10) Uani 1 1 d . . .
H19 H 0.6562 0.3478 0.7718 0.053 Uiso 1 1 calc R . .
C20 C 0.6014(4) 0.5030(3) 0.7043(2) 0.0340(8) Uani 1 1 d . . .
C21 C 0.5892(4) 0.4773(3) 0.6203(2) 0.0374(9) Uani 1 1 d . . .
H21 H 0.5796 0.5494 0.5749 0.045 Uiso 1 1 calc R . .
C22 C 0.7088(5) 0.4181(4) 0.5945(3) 0.0599(13) Uani 1 1 d . . .
H22A H 0.7878 0.4607 0.5955 0.090 Uiso 1 1 calc R . .
H22B H 0.6995 0.4120 0.5368 0.090 Uiso 1 1 calc R . .
H22C H 0.7155 0.3437 0.6347 0.090 Uiso 1 1 calc R . .
C23 C 0.4659(5) 0.4096(4) 0.6237(3) 0.0559(13) Uani 1 1 d . . .
H23A H 0.4713 0.3391 0.6689 0.084 Uiso 1 1 calc R . .
H23B H 0.4572 0.3949 0.5687 0.084 Uiso 1 1 calc R . .
H23C H 0.3897 0.4512 0.6357 0.084 Uiso 1 1 calc R . .
C24 C 0.6121(3) 0.9224(3) 0.4532(2) 0.0245(6) Uani 1 1 d . A .
H24A H 0.6902 0.9532 0.4715 0.029 Uiso 1 1 calc R . .
H24B H 0.5458 0.9818 0.4389 0.029 Uiso 1 1 calc R . .
C25 C 0.6487(3) 0.8884(3) 0.3743(2) 0.0284(7) Uani 1 1 d . . .
H25A H 0.5698 0.8631 0.3526 0.034 Uiso 1 1 calc R A .
H25B H 0.7110 0.8258 0.3886 0.034 Uiso 1 1 calc R . .
C26 C 0.7113(3) 0.9865(3) 0.3049(2) 0.0293(7) Uani 1 1 d . A .
H26A H 0.7862 1.0135 0.3294 0.035 Uiso 1 1 calc R . .
H26B H 0.6467 1.0472 0.2908 0.035 Uiso 1 1 calc R . .
C28 C 1.0749(6) 0.8343(6) 0.2439(4) 0.090(2) Uani 1 1 d . . .
H28A H 1.1068 0.7879 0.2086 0.135 Uiso 1 1 calc R A 1
H28B H 1.1311 0.8245 0.2923 0.135 Uiso 1 1 calc R A 1
H28C H 1.0766 0.9123 0.2096 0.135 Uiso 1 1 calc R A 1
C29 C 0.9200(7) 0.6791(5) 0.3114(6) 0.109(3) Uani 1 1 d . . .
H29A H 0.8270 0.6615 0.3235 0.164 Uiso 1 1 calc R A 1
H29B H 0.9669 0.6524 0.3643 0.164 Uiso 1 1 calc R A 1
H29C H 0.9550 0.6430 0.2696 0.164 Uiso 1 1 calc R A 1
C31 C 0.4311(4) 0.9011(4) 0.1644(3) 0.0517(11) Uani 1 1 d . . .
H31A H 0.4289 0.9263 0.2157 0.078 Uiso 1 1 calc R A 2
H31B H 0.3729 0.8369 0.1740 0.078 Uiso 1 1 calc R A 2
H31C H 0.4021 0.9612 0.1160 0.078 Uiso 1 1 calc R A 2
C32 C 0.5811(4) 0.8329(4) 0.0665(3) 0.0472(10) Uani 1 1 d . . .
H32A H 0.5538 0.8929 0.0174 0.071 Uiso 1 1 calc R A 2
H32B H 0.5270 0.7671 0.0728 0.071 Uiso 1 1 calc R A 2
H32C H 0.6729 0.8152 0.0575 0.071 Uiso 1 1 calc R A 2
C34 C 0.8267(6) 1.1689(5) 0.0064(3) 0.0705(16) Uani 1 1 d . . .
H34A H 0.7401 1.1368 0.0062 0.106 Uiso 1 1 calc R A 3
H34B H 0.8680 1.1873 -0.0511 0.106 Uiso 1 1 calc R A 3
H3C H 0.8180 1.2363 0.0245 0.106 Uiso 1 1 calc R A 3
C35 C 1.0478(5) 1.1288(5) 0.0656(4) 0.0658(15) Uani 1 1 d . . .
H35A H 1.0459 1.1991 0.0799 0.099 Uiso 1 1 calc R A 3
H35B H 1.0889 1.1404 0.0084 0.099 Uiso 1 1 calc R A 3
H35C H 1.0979 1.0741 0.1074 0.099 Uiso 1 1 calc R A 3
C51 C 0.2442(13) 0.4466(10) 0.8563(10) 0.088(5) Uiso 0.64(3) 1 d P . .
C52 C 0.0447(17) 0.5000(14) 0.9789(10) 0.134(7) Uiso 0.78(3) 1 d P . .
C53 C 0.064(2) 0.4567(18) 0.9395(14) 0.059(9) Uiso 0.29(3) 1 d P . .
C54 C 0.2048(19) 0.4564(12) 0.9066(12) 0.093(7) Uiso 0.59(4) 1 d P . .
C55 C 0.150(3) 0.4838(17) 0.9618(14) 0.102(10) Uiso 0.43(3) 1 d P . .
C56 C 0.120(3) 0.423(2) 0.9126(16) 0.084(11) Uiso 0.31(3) 1 d P . .

loop_
_atom_site_aniso_label
_atom_site_aniso_U_11
_atom_site_aniso_U_22
_atom_site_aniso_U_33
_atom_site_aniso_U_23
_atom_site_aniso_U_13
_atom_site_aniso_U_12
Rh1 0.01598(12) 0.02162(13) 0.02475(13) -0.00424(9) -0.00066(8) -0.00295(8)
Si 0.0255(5) 0.0393(6) 0.0369(5) -0.0152(4) 0.0074(4) -0.0066(4)
Cl1 0.0275(4) 0.0264(4) 0.0300(4) -0.0083(3) -0.0022(3) 0.0006(3)
O1A 0.0375(19) 0.048(2) 0.0400(19) -0.0189(15) -0.0050(15) 0.0048(15)
C27 0.033(2) 0.080(4) 0.062(3) -0.012(3) -0.005(2) -0.002(2)
O2A 0.0345(17) 0.0336(17) 0.0369(17) -0.0081(13) -0.0050(13) -0.0090(13)
C30 0.036(2) 0.059(3) 0.038(2) -0.0178(19) -0.0061(17) 0.0010(19)
O3A 0.028(2) 0.051(2) 0.0250(18) -0.0136(14) 0.0049(17) -0.0067(19)
C33 0.041(2) 0.063(3) 0.033(2) -0.0234(19) 0.0150(17) -0.021(2)
N1 0.0173(13) 0.0217(13) 0.0266(13) -0.0038(10) -0.0005(10) -0.0049(10)
N2 0.0179(13) 0.0220(13) 0.0279(14) -0.0016(10) -0.0018(10) -0.0039(10)
C1 0.0175(15) 0.0290(17) 0.040(2) -0.0047(14) 0.0021(13) -0.0003(13)
C2 0.0243(17) 0.0316(18) 0.0376(19) -0.0137(14) -0.0033(14) 0.0051(14)
C3 0.034(2) 0.041(2) 0.040(2) -0.0091(16) 0.0106(16) 0.0040(16)
C4 0.0230(18) 0.041(2) 0.045(2) 0.0003(16) 0.0032(15) -0.0035(15)
C5 0.0165(15) 0.0320(18) 0.0398(19) -0.0046(14) -0.0053(13) -0.0058(13)
C6 0.0222(17) 0.0364(19) 0.0363(19) -0.0092(15) -0.0099(14) -0.0002(14)
C7 0.036(2) 0.046(2) 0.041(2) -0.0035(17) -0.0162(18) 0.0046(17)
C8 0.0281(19) 0.0323(19) 0.043(2) 0.0041(15) -0.0059(16) 0.0051(15)
C9 0.0197(15) 0.0178(14) 0.0248(15) -0.0036(11) 0.0000(12) -0.0031(11)
C10 0.0144(15) 0.0320(17) 0.0344(18) -0.0044(13) -0.0003(13) -0.0050(13)
C11 0.0165(15) 0.0285(16) 0.0291(16) -0.0054(12) -0.0019(12) -0.0034(12)
C12 0.0191(15) 0.0233(15) 0.0323(17) 0.0022(12) -0.0021(13) -0.0071(12)
C13 0.0272(17) 0.0268(17) 0.0330(18) -0.0015(13) -0.0021(14) -0.0071(13)
C14 0.041(2) 0.0341(19) 0.0304(18) -0.0050(14) 0.0049(16) -0.0005(16)
C15 0.078(3) 0.037(2) 0.044(2) -0.0171(18) -0.008(2) -0.001(2)
C16 0.054(3) 0.066(3) 0.077(4) 0.001(3) 0.031(3) 0.011(3)
C17 0.047(2) 0.035(2) 0.035(2) -0.0001(15) -0.0102(17) -0.0095(17)
C18 0.059(3) 0.032(2) 0.043(2) 0.0046(16) -0.022(2) -0.0062(18)
C19 0.060(3) 0.0212(17) 0.047(2) -0.0011(15) -0.017(2) -0.0049(17)
C20 0.035(2) 0.0262(17) 0.0363(19) -0.0017(14) -0.0069(15) -0.0074(14)
C21 0.047(2) 0.0243(17) 0.041(2) -0.0090(15) -0.0056(17) -0.0042(16)
C22 0.068(3) 0.049(3) 0.071(3) -0.029(2) -0.011(3) 0.012(2)
C23 0.069(3) 0.050(3) 0.050(3) -0.013(2) -0.016(2) -0.020(2)
C24 0.0248(16) 0.0210(15) 0.0254(16) -0.0030(12) -0.0006(12) -0.0045(12)
C25 0.0258(17) 0.0272(16) 0.0310(17) -0.0075(13) 0.0074(13) -0.0026(13)
C26 0.0290(18) 0.0337(18) 0.0249(16) -0.0086(13) 0.0030(13) -0.0076(14)
C28 0.055(4) 0.123(6) 0.073(4) 0.002(4) -0.005(3) -0.015(4)
C29 0.068(4) 0.059(4) 0.185(8) -0.008(4) -0.036(5) 0.002(3)
C31 0.046(3) 0.037(2) 0.063(3) -0.0041(19) 0.022(2) -0.0043(19)
C32 0.044(2) 0.059(3) 0.042(2) -0.022(2) 0.0047(19) -0.013(2)
C34 0.068(4) 0.104(4) 0.031(2) -0.005(2) 0.002(2) -0.025(3)
C35 0.041(3) 0.096(4) 0.068(3) -0.037(3) 0.016(2) -0.021(3)

loop_
_atom_type_symbol
_atom_type_description
_atom_type_scat_dispersion_real
_atom_type_scat_dispersion_imag
_atom_type_scat_source
C C 0.0033 0.0016 'International Tables Vol C Tables 4.2.6.8 and 6.1.1.4'
H H 0.0000 0.0000 'International Tables Vol C Tables 4.2.6.8 and 6.1.1.4'
Cl Cl 0.1484 0.1585 'International Tables Vol C Tables 4.2.6.8 and 6.1.1.4'
N N 0.0061 0.0033 'International Tables Vol C Tables 4.2.6.8 and 6.1.1.4'
O O 0.0106 0.0060 'International Tables Vol C Tables 4.2.6.8 and 6.1.1.4'
Rh Rh -1.1178 0.9187 'International Tables Vol C Tables 4.2.6.8 and 6.1.1.4'
Si Si 0.0817 0.0704 'International Tables Vol C Tables 4.2.6.8 and 6.1.1.4'

loop_
_geom_angle_atom_site_label_1
_geom_angle_atom_site_label_2
_geom_angle_atom_site_label_3
_geom_angle
C9 Rh1 C2 92.51(13)
C9 Rh1 C1 95.77(12)
C2 Rh1 C1 38.78(14)
C9 Rh1 C6 160.34(13)
C2 Rh1 C6 97.69(14)
C1 Rh1 C6 82.09(13)
C9 Rh1 C5 162.89(13)
C2 Rh1 C5 81.35(14)
C1 Rh1 C5 89.43(13)
C6 Rh1 C5 36.64(13)
C9 Rh1 Cl1 87.79(9)
C2 Rh1 Cl1 157.08(10)
C1 Rh1 Cl1 163.83(10)
C6 Rh1 Cl1 89.26(10)
C5 Rh1 Cl1 91.74(10)
O2B Si O1A 65.7(5)
O2B Si O3A 135.0(5)
O1A Si O3A 113.4(2)
O2B Si O3B 129.6(10)
O1A Si O3B 125.7(9)
O1A Si O2A 104.12(16)
O3A Si O2A 105.0(2)
O3B Si O2A 93.8(8)
O2B Si O1B 103.3(8)
O3A Si O1B 94.3(6)
O3B Si O1B 108.4(10)
O2A Si O1B 143.2(6)
O2B Si C26 114.7(5)
O1A Si C26 114.73(17)
O3A Si C26 106.1(2)
O3B Si C26 103.5(10)
O2A Si C26 113.27(17)
O1B Si C26 90.2(6)
C27 O1A Si 123.6(3)
C27 O1A O2B 157.6(6)
Si O1A O2B 55.7(4)
O1A C27 C29 108.6(4)
O1A C27 C28 114.3(4)
C29 C27 C28 112.9(5)
O1A C27 H27 106.9
C29 C27 H27 106.9
C28 C27 H27 106.9
C30 O2A Si 126.4(3)
O2A C30 C31 109.8(4)
O2A C30 C32 109.1(4)
C31 C30 C32 114.2(4)
O2A C30 H30 107.8
C31 C30 H30 107.8
C32 C30 H30 107.8
C33 O3A Si 125.2(3)
O3A C33 C34 111.7(4)
O3A C33 C35 106.1(4)
C34 C33 C35 111.8(4)
O3A C33 H33 109.1
C34 C33 H33 109.1
C35 C33 H33 109.1
Si O2B O1A 58.7(4)
C9 N1 C11 111.4(3)
C9 N1 C24 124.7(2)
C11 N1 C24 123.9(3)
C9 N2 C10 110.8(3)
C9 N2 C12 125.8(3)
C10 N2 C12 123.2(3)
C2 C1 C8 123.5(3)
C2 C1 Rh1 70.3(2)
C8 C1 Rh1 113.4(2)
C2 C1 H1 118.3
C8 C1 H1 118.3
Rh1 C1 H1 86.4
C1 C2 C3 125.2(3)
C1 C2 Rh1 70.9(2)
C3 C2 Rh1 110.5(2)
C1 C2 H2 117.4
C3 C2 H2 117.4
Rh1 C2 H2 88.6
C2 C3 C4 114.0(3)
C2 C3 H3A 108.8
C4 C3 H3A 108.8
C2 C3 H3B 108.8
C4 C3 H3B 108.8
H3A C3 H3B 107.7
C5 C4 C3 111.7(3)
C5 C4 H4A 109.3
C3 C4 H4A 109.3
C5 C4 H4B 109.3
C3 C4 H4B 109.3
H4A C4 H4B 107.9
C6 C5 C4 124.0(3)
C6 C5 Rh1 71.10(19)
C4 C5 Rh1 112.0(2)
C6 C5 H5 118.0
C4 C5 H5 118.0
Rh1 C5 H5 86.9
C5 C6 C7 124.9(4)
C5 C6 Rh1 72.26(18)
C7 C6 Rh1 107.9(2)
C5 C6 H6 117.6
C7 C6 H6 117.6
Rh1 C6 H6 89.8
C6 C7 C8 113.6(3)
C6 C7 H7A 108.8
C8 C7 H7A 108.8
C6 C7 H7B 108.8
C8 C7 H7B 108.8
H7A C7 H7B 107.7
C7 C8 C1 112.7(3)
C7 C8 H8A 109.0
C1 C8 H8A 109.0
C7 C8 H8B 109.0
C1 C8 H8B 109.0
H8A C8 H8B 107.8
N1 C9 N2 104.6(2)
N1 C9 Rh1 125.3(2)
N2 C9 Rh1 129.5(2)
C11 C10 N2 107.0(3)
C11 C10 H10 126.5
N2 C10 H10 126.5
C10 C11 N1 106.3(3)
C10 C11 H11 126.9
N1 C11 H11 126.9
C13 C12 C20 123.3(3)
C13 C12 N2 119.4(3)
C20 C12 N2 117.2(3)
C12 C13 C17 117.0(3)
C12 C13 C14 123.6(3)
C17 C13 C14 119.3(3)
C13 C14 C15 112.6(3)
C13 C14 C16 111.2(4)
C15 C14 C16 109.5(4)
C13 C14 H14 107.8
C15 C14 H14 107.8
C16 C14 H14 107.8
C14 C15 H15A 109.5
C14 C15 H15B 109.5
H15A C15 H15B 109.5
C14 C15 H15C 109.5
H15A C15 H15C 109.5
H15B C15 H15C 109.5
C14 C16 H16A 109.5
C14 C16 H16B 109.5
H16A C16 H16B 109.5
C14 C16 H16C 109.5
H16A C16 H16C 109.5
H16B C16 H16C 109.5
C18 C17 C13 121.3(4)
C18 C17 H17 119.3
C13 C17 H17 119.3
C19 C18 C17 120.1(4)
C19 C18 H18 119.9
C17 C18 H18 119.9
C18 C19 C20 121.4(4)
C18 C19 H19 119.3
C20 C19 H19 119.3
C19 C20 C12 116.8(3)
C19 C20 C21 120.1(3)
C12 C20 C21 123.1(3)
C20 C21 C23 109.8(4)
C20 C21 C22 113.5(3)
C23 C21 C22 110.5(4)
C20 C21 H21 107.6
C23 C21 H21 107.6
C22 C21 H21 107.6
C21 C22 H22A 109.5
C21 C22 H22B 109.5
H22A C22 H22B 109.5
C21 C22 H22C 109.5
H22A C22 H22C 109.5
H22B C22 H22C 109.5
C21 C23 H23A 109.5
C21 C23 H23B 109.5
H23A C23 H23B 109.5
C21 C23 H23C 109.5
H23A C23 H23C 109.5
H23B C23 H23C 109.5
N1 C24 C25 113.2(3)
N1 C24 H24A 108.9
C25 C24 H24A 108.9
N1 C24 H24B 108.9
C25 C24 H24B 108.9
H24A C24 H24B 107.8
C24 C25 C26 110.2(3)
C24 C25 H25A 109.6
C26 C25 H25A 109.6
C24 C25 H25B 109.6
C26 C25 H25B 109.6
H25A C25 H25B 108.1
C25 C26 Si 116.8(2)
C25 C26 H26A 108.1
Si C26 H26A 108.1
C25 C26 H26B 108.1
Si C26 H26B 108.1
H26A C26 H26B 107.3
C30 C31 H31A 109.5
C30 C31 H31B 109.5
H31A C31 H31B 109.5
C30 C31 H31C 109.5
H31A C31 H31C 109.5
H31B C31 H31C 109.5
C30 C32 H32A 109.5
C30 C32 H32B 109.5
H32A C32 H32B 109.5
C30 C32 H32C 109.5
H32A C32 H32C 109.5
H32B C32 H32C 109.5
C53 C52 C55 60.2(17)
C55 C52 C56 46.7(16)
C56 C53 C52 151(4)
C56 C53 C55 84(3)
C52 C53 C55 67.5(18)
C52 C53 C54 117(2)
C55 C53 C54 50.6(18)
C51 C54 C56 106(3)
C51 C54 C55 170(2)
C56 C54 C55 75(3)
C51 C54 C53 133(2)
C53 C55 C52 52.3(18)
C53 C55 C54 85(2)
C52 C55 C54 136(2)
C52 C55 C56 94(2)
C53 C56 C54 110(4)
C53 C56 C55 54(2)
C54 C56 C55 60(2)
C53 C56 C51 140(3)
C55 C56 C51 96(2)
C54 C56 C52 97(3)
C51 C56 C52 130(2)

loop_
_geom_bond_atom_site_label_1
_geom_bond_atom_site_label_2
_geom_bond_distance
Rh1 C9 2.043(3)
Rh1 C2 2.105(3)
Rh1 C1 2.111(3)
Rh1 C6 2.188(3)
Rh1 C5 2.203(3)
Rh1 Cl1 2.3913(9)
Si O2B 1.558(9)
Si O1A 1.612(3)
Si O3A 1.614(3)
Si O3B 1.617(10)
Si O2A 1.664(3)
Si O1B 1.669(10)
Si C26 1.853(3)
O1A C27 1.405(6)
O1A O2B 1.720(13)
C27 C29 1.483(8)
C27 C28 1.507(7)
C27 H27 1.0000
O2A C30 1.398(5)
C30 C31 1.470(6)
C30 C32 1.501(5)
C30 H30 1.0000
O3A C33 1.430(6)
C33 C34 1.498(7)
C33 C35 1.517(6)
C33 H33 1.0000
N1 C9 1.354(4)
N1 C11 1.388(4)
N1 C24 1.464(4)
N2 C9 1.354(4)
N2 C10 1.391(4)
N2 C12 1.444(4)
C1 C2 1.400(5)
C1 C8 1.526(5)
C1 H1 0.9500
C2 C3 1.503(5)
C2 H2 0.9500
C3 C4 1.535(5)
C3 H3A 0.9900
C3 H3B 0.9900
C4 C5 1.500(5)
C4 H4A 0.9900
C4 H4B 0.9900
C5 C6 1.380(5)
C5 H5 0.9500
C6 C7 1.512(5)
C6 H6 0.9500
C7 C8 1.524(6)
C7 H7A 0.9900
C7 H7B 0.9900
C8 H8A 0.9900
C8 H8B 0.9900
C10 C11 1.348(5)
C10 H10 0.9500
C11 H11 0.9500
C12 C13 1.392(5)
C12 C20 1.403(5)
C13 C17 1.393(5)
C13 C14 1.497(5)
C14 C15 1.531(6)
C14 C16 1.536(6)
C14 H14 1.0000
C15 H15A 0.9800
C15 H15B 0.9800
C15 H15C 0.9800
C16 H16A 0.9800
C16 H16B 0.9800
C16 H16C 0.9800
C17 C18 1.383(6)
C17 H17 0.9500
C18 C19 1.375(6)
C18 H18 0.9500
C19 C20 1.395(5)
C19 H19 0.9500
C20 C21 1.514(5)
C21 C23 1.522(6)
C21 C22 1.535(6)
C21 H21 1.0000
C22 H22A 0.9800
C22 H22B 0.9800
C22 H22C 0.9800
C23 H23A 0.9800
C23 H23B 0.9800
C23 H23C 0.9800
C24 C25 1.506(4)
C24 H24A 0.9900
C24 H24B 0.9900
C25 C26 1.537(5)
C25 H25A 0.9900
C25 H25B 0.9900
C26 H26A 0.9900
C26 H26B 0.9900
C28 H28A 0.9800
C28 H28B 0.9800
C28 H28C 0.9800
C29 H29A 0.9800
C29 H29B 0.9800
C29 H29C 0.9800
C31 H31A 0.9800
C31 H31B 0.9800
C31 H31C 0.9800
C32 H32A 0.9800
C32 H32B 0.9800
C32 H32C 0.9800
C34 H34A 0.9800
C34 H34B 0.9800
C34 H3C 0.9800
C35 H35A 0.9800
C35 H35B 0.9800
C35 H35C 0.9800
C51 C54 0.940(18)
C51 C56 1.52(4)
C52 C53 0.97(2)
C52 C55 1.14(2)
C53 C56 0.89(3)
C53 C55 1.07(3)
C53 C54 1.52(4)
C54 C56 0.96(3)
C54 C55 1.18(3)
C55 C56 1.32(4)
